data_2244144
loop_
_publ_author_name
'Plutenko, Maksym O.'
'Shishkina, Svitlana V.'
'Shishkin, Oleg V.'
'Potaskalov, Vadim A.'
'Kalibabchuk, Valentina A.'

_publ_section_title
;
 Crystal structure, Hirshfeld surface analysis and geometry optimization
 of 2-hydroxyimino-<i>N</i>-[1-(pyrazin-2-yl)ethylidene]propanohydrazide
;
_journal_coeditor_code VM2270
_journal_issue 9
_journal_name_full 'Acta Crystallographica Section E'
_journal_page_first
;
;
_journal_paper_doi 10.1107/S2056989022007927
_journal_volume 78
_journal_year 2022
_chemical_formula_iupac 'C9 H11 N5 O2'
_chemical_formula_moiety 'C9 H11 N5 O2'
_chemical_formula_sum 'C9 H11 N5 O2'
_chemical_formula_weight 221.23
_chemical_name_systematic
;
2-hydroxyimino-<i>N</i>-[1-(pyrazin-2-yl)ethylidene]propanohydrazide
;
_space_group_crystal_system orthorhombic
_space_group_IT_number 29
_space_group_name_Hall 'P 2c -2ac'
_space_group_name_H-M_alt 'P c a 21'
_atom_sites_solution_hydrogens mixed
_audit_creation_method
;
Olex2 1.5
(compiled 2022.04.07 svn.rca3783a0 for OlexSys, GUI svn.r6498)
;
_cell_angle_alpha 90
_cell_angle_beta 90
_cell_angle_gamma 90
_cell_formula_units_Z 4
_cell_length_a 24.367(2)
_cell_length_b 4.3979(5)
_cell_length_c 10.1424(9)
_cell_measurement_reflns_used 1825
_cell_measurement_temperature 293.15
_cell_measurement_theta_max 25.3
_cell_measurement_theta_min 2.4
_cell_volume 1086.90(18)
_computing_cell_refinement
;
<i>CrysAlis PRO</i> (Rigaku OD, 2019)
;
_computing_data_collection
;
<i>CrysAlis PRO</i> (Rigaku OD, 2019)
;
_computing_data_reduction
;
<i>CrysAlis PRO</i> (Rigaku OD, 2019)
;
_computing_molecular_graphics
;
DIAMOND (Brandenburg, 2009)
;
_computing_publication_material
;
<i>OLEX2</i> (Dolomanov <i>et al.</i>,  2009)
;
_computing_structure_refinement
;
<i>SHELXL2016/6</i> (Sheldrick, 2015b)
;
_computing_structure_solution
;
<i>SHELXT</i> (Sheldrick, 2015a)
;
_diffrn_ambient_temperature 293.15
_diffrn_measured_fraction_theta_full 0.998
_diffrn_measured_fraction_theta_max 0.998
_diffrn_measurement_device_type Xcallibur3
_diffrn_measurement_method 'area detector'
_diffrn_radiation_type MoK\a
_diffrn_radiation_wavelength 0.71073
_diffrn_reflns_av_R_equivalents 0.0231
_diffrn_reflns_av_unetI/netI 0.0346
_diffrn_reflns_limit_h_max 28
_diffrn_reflns_limit_h_min -13
_diffrn_reflns_limit_k_max 4
_diffrn_reflns_limit_k_min -5
_diffrn_reflns_limit_l_max 10
_diffrn_reflns_limit_l_min -12
_diffrn_reflns_number 2381
_diffrn_reflns_theta_full 24.997
_diffrn_reflns_theta_max 24.997
_diffrn_reflns_theta_min 3.344
_diffrn_standards_decay_% 0.00
_diffrn_standards_interval_count 0
_diffrn_standards_interval_time 0
_diffrn_standards_number 0
_exptl_absorpt_coefficient_mu 0.101
_exptl_absorpt_correction_T_max 1.00000
_exptl_absorpt_correction_T_min 0.64616
_exptl_absorpt_correction_type multi-scan
_exptl_absorpt_process_details
;
(CrysAlisPro; Rigaku OD, 2019)
;
_exptl_crystal_colour colourless
_exptl_crystal_density_diffrn 1.352
_exptl_crystal_description plate
_exptl_crystal_F_000 464
_exptl_crystal_size_max 0.8
_exptl_crystal_size_mid 0.4
_exptl_crystal_size_min 0.1
_refine_diff_density_max 0.108
_refine_diff_density_min -0.129
_refine_ls_abs_structure_details
;
Flack <i>x</i> determined using 351 quotients
[(<i>I</i>^+^)-(<i>I</i>^-^)]/[(<i>I</i>^+^)+(<i>I</i>^-^)]
(Parsons <i>et al.</i>, 2013)
;
_refine_ls_abs_structure_Flack -1.7(10)
_refine_ls_extinction_method none
_refine_ls_goodness_of_fit_ref 1.011
_refine_ls_hydrogen_treatment constr
_refine_ls_matrix_type full
_refine_ls_number_parameters 148
_refine_ls_number_reflns 1540
_refine_ls_number_restraints 1
_refine_ls_restrained_S_all 1.011
_refine_ls_R_factor_all 0.0510
_refine_ls_R_factor_gt 0.0372
_refine_ls_shift/su_max 0.001
_refine_ls_shift/su_mean 0.000
_refine_ls_structure_factor_coef Fsqd
_refine_ls_weighting_details 'w=1/[\s^2^(Fo^2^)+(0.0439P)^2^] where P=(Fo^2^+2Fc^2^)/3'
_refine_ls_weighting_scheme calc
_refine_ls_wR_factor_gt 0.0804
_refine_ls_wR_factor_ref 0.0882
_reflns_number_gt 1254
_reflns_number_total 1540
_reflns_threshold_expression 'I > 2\s(I)'
_cod_data_source_file vm2270sup1.cif
_cod_data_source_block I
_cod_original_cell_volume 1086.89(18)
_cod_database_code 2244144
_shelx_space_group_comment
;
The symmetry employed for this shelxl refinement is uniquely defined
by the following loop, which should always be used as a source of
symmetry information in preference to the above space-group names.
They are only intended as comments.
;
_shelx_estimated_absorpt_t_min 0.924
_shelx_estimated_absorpt_t_max 0.990

loop_
_space_group_symop_operation_xyz
'x, y, z'
'-x, -y, z+1/2'
'-x+1/2, y, z+1/2'
'x+1/2, -y, z'

loop_
_atom_site_type_symbol
_atom_site_label
_atom_site_fract_x
_atom_site_fract_y
_atom_site_fract_z
_atom_site_U_iso_or_equiv
_atom_site_adp_type
_atom_site_calc_flag
_atom_site_occupancy
_atom_site_disorder_assembly
_atom_site_disorder_group
O O1 0.76287(9) 0.3026(5) 0.3893(2) 0.0552(6) Uani d 1 . .
N N1 0.54406(13) -0.2364(8) 0.5790(3) 0.0652(9) Uani d 1 . .
C C1 0.58360(13) -0.1186(7) 0.5054(3) 0.0481(9) Uani d 1 . .
O O2 0.80114(8) 0.9769(6) 0.7178(3) 0.0571(6) Uani d 1 . .
H H2 0.785835 1.067394 0.778171 0.086 Uiso calc 1 . .
C C2 0.58576(16) -0.1796(10) 0.3721(4) 0.0696(12) Uani d 1 . .
H H2A 0.613875 -0.093141 0.322655 0.084 Uiso calc 1 . .
N N2 0.54979(15) -0.3547(9) 0.3114(3) 0.0802(11) Uani d 1 . .
N N3 0.66429(11) 0.1682(6) 0.4996(3) 0.0446(6) Uani d 1 . .
C C3 0.51042(17) -0.4693(10) 0.3865(5) 0.0718(13) Uani d 1 . .
H H3 0.483903 -0.592846 0.348009 0.086 Uiso calc 1 . .
N N4 0.70225(10) 0.3562(6) 0.5568(3) 0.0457(7) Uani d 1 . .
H H4 0.696761 0.411873 0.635489 0.055 Uiso d 1 . .
C C4 0.50756(17) -0.4124(11) 0.5171(4) 0.0766(13) Uani d 1 . .
H H4A 0.479179 -0.498671 0.565696 0.092 Uiso calc 1 . .
N N5 0.76423(10) 0.7824(5) 0.6578(3) 0.0447(7) Uani d 1 . .
C C5 0.62427(13) 0.0788(7) 0.5713(3) 0.0467(8) Uani d 1 . .
C C6 0.61725(16) 0.1548(10) 0.7154(4) 0.0674(10) Uani d 1 . .
H H6A 0.648915 0.087367 0.763582 0.101 Uiso calc 1 . .
H H6B 0.585142 0.054609 0.748914 0.101 Uiso calc 1 . .
H H6C 0.613240 0.370690 0.725479 0.101 Uiso calc 1 . .
C C7 0.74946(14) 0.4146(6) 0.4956(3) 0.0406(7) Uani d 1 . .
C C8 0.78699(12) 0.6303(7) 0.5654(3) 0.0421(7) Uani d 1 . .
C C9 0.84549(13) 0.6475(9) 0.5264(4) 0.0657(11) Uani d 1 . .
H H9A 0.853496 0.847820 0.494094 0.099 Uiso calc 1 . .
H H9B 0.852677 0.501055 0.458348 0.099 Uiso calc 1 . .
H H9C 0.868223 0.604687 0.601444 0.099 Uiso calc 1 . .

loop_
_atom_site_aniso_label
_atom_site_aniso_U_11
_atom_site_aniso_U_22
_atom_site_aniso_U_33
_atom_site_aniso_U_12
_atom_site_aniso_U_13
_atom_site_aniso_U_23
O1 0.0616(13) 0.0633(14) 0.0408(14) -0.0086(12) 0.0065(12) -0.0188(13)
N1 0.0593(18) 0.086(2) 0.0508(18) -0.0195(17) -0.0002(17) 0.0000(18)
C1 0.0450(18) 0.0568(19) 0.043(2) -0.0026(16) -0.0017(17) -0.0026(18)
O2 0.0580(13) 0.0618(14) 0.0516(14) -0.0040(12) -0.0033(13) -0.0277(12)
C2 0.065(2) 0.094(3) 0.050(3) -0.031(2) 0.004(2) -0.011(2)
N2 0.077(2) 0.107(3) 0.056(2) -0.033(2) -0.003(2) -0.016(2)
N3 0.0455(14) 0.0463(14) 0.0422(14) -0.0036(13) -0.0015(14) -0.0097(13)
C3 0.061(2) 0.084(3) 0.071(3) -0.022(2) -0.017(2) -0.002(3)
N4 0.0499(15) 0.0495(15) 0.0377(14) -0.0044(13) 0.0022(15) -0.0159(13)
C4 0.063(2) 0.103(3) 0.064(3) -0.032(2) -0.006(2) 0.011(3)
N5 0.0538(17) 0.0427(13) 0.0375(16) 0.0001(13) -0.0038(14) -0.0112(13)
C5 0.0482(18) 0.0527(18) 0.0392(18) 0.0012(16) -0.0016(18) -0.0059(16)
C6 0.069(2) 0.091(3) 0.042(2) -0.012(2) 0.005(2) -0.011(2)
C7 0.0492(17) 0.0382(15) 0.0342(19) 0.0017(14) 0.0011(16) -0.0074(16)
C8 0.0481(16) 0.0432(15) 0.0350(17) -0.0003(14) 0.0021(16) -0.0053(16)
C9 0.0555(19) 0.080(2) 0.062(3) -0.0123(19) 0.014(2) -0.030(2)

loop_
_atom_type_symbol
_atom_type_description
_atom_type_scat_dispersion_real
_atom_type_scat_dispersion_imag
_atom_type_scat_source
C C 0.0033 0.0016 'International Tables Vol C Tables 4.2.6.8 and 6.1.1.4'
H H 0.0000 0.0000 'International Tables Vol C Tables 4.2.6.8 and 6.1.1.4'
N N 0.0061 0.0033 'International Tables Vol C Tables 4.2.6.8 and 6.1.1.4'
O O 0.0106 0.0060 'International Tables Vol C Tables 4.2.6.8 and 6.1.1.4'

loop_
_geom_angle_atom_site_label_1
_geom_angle_atom_site_label_2
_geom_angle_atom_site_label_3
_geom_angle_site_symmetry_1
_geom_angle_site_symmetry_3
_geom_angle
_geom_angle_publ_flag
C1 N1 C4 . . 116.5(3) ?
N1 C1 C2 . . 120.3(3) ?
N1 C1 C5 . . 117.6(3) ?
C2 C1 C5 . . 122.2(3) ?
N5 O2 H2 . . 109.5 ?
C1 C2 H2A . . 118.5 ?
N2 C2 C1 . . 123.1(4) ?
N2 C2 H2A . . 118.5 ?
C2 N2 C3 . . 115.8(4) ?
C5 N3 N4 . . 117.4(3) ?
N2 C3 H3 . . 119.0 ?
N2 C3 C4 . . 122.1(4) ?
C4 C3 H3 . . 119.0 ?
N3 N4 H4 . . 117.9 ?
C7 N4 N3 . . 120.1(3) ?
C7 N4 H4 . . 121.4 ?
N1 C4 C3 . . 122.3(4) ?
N1 C4 H4A . . 118.9 ?
C3 C4 H4A . . 118.9 ?
C8 N5 O2 . . 111.4(2) ?
C1 C5 C6 . . 119.5(3) ?
N3 C5 C1 . . 115.8(3) ?
N3 C5 C6 . . 124.7(3) ?
C5 C6 H6A . . 109.5 ?
C5 C6 H6B . . 109.5 ?
C5 C6 H6C . . 109.5 ?
H6A C6 H6B . . 109.5 ?
H6A C6 H6C . . 109.5 ?
H6B C6 H6C . . 109.5 ?
O1 C7 N4 . . 124.1(3) ?
O1 C7 C8 . . 120.5(3) ?
N4 C7 C8 . . 115.4(3) ?
N5 C8 C7 . . 114.4(3) ?
N5 C8 C9 . . 125.9(3) ?
C9 C8 C7 . . 119.6(3) ?
C8 C9 H9A . . 109.5 ?
C8 C9 H9B . . 109.5 ?
C8 C9 H9C . . 109.5 ?
H9A C9 H9B . . 109.5 ?
H9A C9 H9C . . 109.5 ?
H9B C9 H9C . . 109.5 ?

loop_
_geom_bond_atom_site_label_1
_geom_bond_atom_site_label_2
_geom_bond_site_symmetry_2
_geom_bond_distance
_geom_bond_publ_flag
O1 C7 . 1.229(4) ?
N1 C1 . 1.325(4) ?
N1 C4 . 1.336(5) ?
C1 C2 . 1.379(5) ?
C1 C5 . 1.477(4) ?
O2 H2 . 0.8200 ?
O2 N5 . 1.382(3) ?
C2 H2A . 0.9300 ?
C2 N2 . 1.319(5) ?
N2 C3 . 1.325(5) ?
N3 N4 . 1.370(3) ?
N3 C5 . 1.279(4) ?
C3 H3 . 0.9300 ?
C3 C4 . 1.350(6) ?
N4 H4 . 0.8452 ?
N4 C7 . 1.332(4) ?
C4 H4A . 0.9300 ?
N5 C8 . 1.278(4) ?
C5 C6 . 1.509(5) ?
C6 H6A . 0.9600 ?
C6 H6B . 0.9600 ?
C6 H6C . 0.9600 ?
C7 C8 . 1.496(4) ?
C8 C9 . 1.482(5) ?
C9 H9A . 0.9600 ?
C9 H9B . 0.9600 ?
C9 H9C . 0.9600 ?

loop_
_geom_hbond_atom_site_label_D
_geom_hbond_atom_site_label_H
_geom_hbond_atom_site_label_A
_geom_hbond_site_symmetry_D
_geom_hbond_site_symmetry_H
_geom_hbond_site_symmetry_A
_geom_hbond_distance_DH
_geom_hbond_distance_HA
_geom_hbond_distance_DA
_geom_hbond_angle_DHA
_geom_hbond_publ_flag
O2 H2 O1 1_555 1_555 3_665 0.82 1.94 2.741(3) 167 yes
C2 H2A O2 1_555 1_555 3_644 0.93 2.35 3.243(5) 161 yes
C4 H4A N2 1_555 1_555 2_645 0.93 2.67 3.451(6) 142 yes

loop_
_geom_torsion_atom_site_label_1
_geom_torsion_atom_site_label_2
_geom_torsion_atom_site_label_3
_geom_torsion_atom_site_label_4
_geom_torsion_site_symmetry_1
_geom_torsion_site_symmetry_2
_geom_torsion_site_symmetry_3
_geom_torsion_site_symmetry_4
_geom_torsion
_geom_torsion_publ_flag
O1 C7 C8 N5 . . . . 165.1(3) ?
O1 C7 C8 C9 . . . . -16.1(5) ?
N1 C1 C2 N2 . . . . -0.3(7) ?
N1 C1 C5 N3 . . . . 174.5(3) ?
N1 C1 C5 C6 . . . . -4.0(5) ?
C1 N1 C4 C3 . . . . 0.1(6) ?
C1 C2 N2 C3 . . . . 0.6(6) ?
O2 N5 C8 C7 . . . . -179.9(3) ?
O2 N5 C8 C9 . . . . 1.4(5) ?
C2 C1 C5 N3 . . . . -5.8(5) ?
C2 C1 C5 C6 . . . . 175.6(4) ?
C2 N2 C3 C4 . . . . -0.5(7) ?
N2 C3 C4 N1 . . . . 0.2(8) ?
N3 N4 C7 O1 . . . . -2.1(5) ?
N3 N4 C7 C8 . . . . 178.2(2) ?
N4 N3 C5 C1 . . . . 178.8(2) ?
N4 N3 C5 C6 . . . . -2.7(5) ?
N4 C7 C8 N5 . . . . -15.2(4) ?
N4 C7 C8 C9 . . . . 163.6(3) ?
C4 N1 C1 C2 . . . . -0.1(6) ?
C4 N1 C1 C5 . . . . 179.5(3) ?
C5 C1 C2 N2 . . . . -179.9(3) ?
C5 N3 N4 C7 . . . . 168.4(3) ?

_cod_database_fobs_code 2244144
